data_2226421
loop_
_publ_author_name
'Kruczy\'nski, Tomasz'
'Pikies, Jerzy'
'Ponikiewski, \/Lukasz'

_publ_section_title
;
 Trichloridobis(ethyldiphenylphosphine)(tetrahydrofuran)molybdenum(III)
;
_journal_coeditor_code EZ2211
_journal_issue 7
_journal_name_full 'Acta Crystallographica Section E'
_journal_page_first m786
_journal_paper_doi 10.1107/S1600536810021690
_journal_volume 66
_journal_year 2010
_chemical_formula_iupac '[Mo Cl3 (C4 H8 O) (C14 H15 P)2]'
_chemical_formula_moiety 'C32 H38 Cl3 Mo O P2'
_chemical_formula_sum 'C32 H38 Cl3 Mo O P2'
_chemical_formula_weight 702.85
_chemical_name_systematic
;
Trichloridobis(ethyldiphenylphosphine)(tetrahydrofuran)molybdenum(III)
;
_space_group_IT_number 14
_symmetry_cell_setting monoclinic
_symmetry_space_group_name_Hall '-P 2ybc'
_symmetry_space_group_name_H-M 'P 1 21/c 1'
_atom_sites_solution_hydrogens geom
_atom_sites_solution_primary direct
_atom_sites_solution_secondary difmap
_cell_angle_alpha 90
_cell_angle_beta 128.87
_cell_angle_gamma 90
_cell_formula_units_Z 4
_cell_length_a 15.437
_cell_length_b 13.356
_cell_length_c 20.229
_cell_measurement_reflns_used 5220
_cell_measurement_temperature 120(2)
_cell_measurement_theta_max 28.8721
_cell_measurement_theta_min 1.9953
_cell_volume 3247.225
_computing_cell_refinement 'CrysAlis RED (Oxford Diffraction, 2006)'
_computing_data_collection 'CrysAlis CCD (Oxford Diffraction, 2006)'
_computing_data_reduction 'CrysAlis RED (Oxford Diffraction, 2006)'
_computing_molecular_graphics 'ORTEP-3 for Windows (Farrugia, 1997)'
_computing_publication_material 'WinGX (Farrugia, 1999)'
_computing_structure_refinement 'SHELXL97 (Sheldrick, 2008)'
_computing_structure_solution 'SHELXS97 (Sheldrick, 2008)'
_diffrn_ambient_temperature 120(2)
_diffrn_detector_area_resol_mean 8.1883
_diffrn_measured_fraction_theta_full 0.991
_diffrn_measured_fraction_theta_max 0.991
_diffrn_measurement_device_type
;
Oxford Diffraction KM-4/Xcalibur diffractometer with a Sapphire2 (large Be
window)
detector
;
_diffrn_measurement_method '\w scans'
_diffrn_radiation_monochromator graphite
_diffrn_radiation_type MoK\a
_diffrn_radiation_wavelength 0.71073
_diffrn_reflns_av_R_equivalents 0.0886
_diffrn_reflns_limit_h_max 19
_diffrn_reflns_limit_h_min -15
_diffrn_reflns_limit_k_max 17
_diffrn_reflns_limit_k_min -16
_diffrn_reflns_limit_l_max 22
_diffrn_reflns_limit_l_min -25
_diffrn_reflns_number 25240
_diffrn_reflns_theta_full 27
_diffrn_reflns_theta_max 27
_diffrn_reflns_theta_min 2
_exptl_absorpt_coefficient_mu 0.773
_exptl_absorpt_correction_T_max 0.97
_exptl_absorpt_correction_T_min 0.937
_exptl_absorpt_correction_type analytical
_exptl_absorpt_process_details
;
[CrysAlis RED (Oxford Diffraction, 2006). based on expressions derived
by
Clark & Reid (1995)]
;
_exptl_crystal_colour orange
_exptl_crystal_density_diffrn 1.438
_exptl_crystal_density_method 'not measured'
_exptl_crystal_description block
_exptl_crystal_F_000 1444
_exptl_crystal_size_max 0.13
_exptl_crystal_size_mid 0.1
_exptl_crystal_size_min 0.04
_refine_diff_density_max 0.695
_refine_diff_density_min -0.542
_refine_ls_extinction_method none
_refine_ls_goodness_of_fit_ref 0.811
_refine_ls_hydrogen_treatment constr
_refine_ls_matrix_type full
_refine_ls_number_parameters 385
_refine_ls_number_reflns 7022
_refine_ls_number_restraints 0
_refine_ls_restrained_S_all 0.811
_refine_ls_R_factor_all 0.1335
_refine_ls_R_factor_gt 0.0438
_refine_ls_shift/su_max 0.001
_refine_ls_shift/su_mean 0
_refine_ls_structure_factor_coef Fsqd
_refine_ls_weighting_details 'calc w=1/[\s^2^(Fo^2^)+(0.0551P)^2^+0.0000P] where P=(Fo^2^+2Fc^2^)/3'
_refine_ls_weighting_scheme calc
_refine_ls_wR_factor_gt 0.0866
_refine_ls_wR_factor_ref 0.1154
_reflns_number_gt 2985
_reflns_number_total 7022
_reflns_threshold_expression I>2sigma(I)
_cod_data_source_file ez2211.cif
_cod_data_source_block I
_cod_original_cell_volume 3247.1
_cod_original_sg_symbol_H-M 'P 21/c'
_cod_database_code 2226421
_cod_database_fobs_code 2226421

loop_
_symmetry_equiv_pos_as_xyz
'x, y, z'
'-x, y+1/2, -z+1/2'
'-x, -y, -z'
'x, -y-1/2, z-1/2'

loop_
_atom_site_type_symbol
_atom_site_label
_atom_site_fract_x
_atom_site_fract_y
_atom_site_fract_z
_atom_site_U_iso_or_equiv
_atom_site_adp_type
_atom_site_calc_flag
_atom_site_refinement_flags
_atom_site_occupancy
_atom_site_disorder_assembly
_atom_site_disorder_group
Mo Mo1 0.57979(3) 0.74957(4) 0.63166(2) 0.03356(12) Uani d . 1 A .
Cl Cl1 0.53421(13) 0.92350(10) 0.61183(10) 0.0612(4) Uani d . 1 . .
Cl Cl2 0.62891(9) 0.74919(11) 0.76928(7) 0.0511(3) Uani d . 1 . .
Cl Cl3 0.62090(10) 0.57325(9) 0.64269(9) 0.0488(3) Uani d . 1 . .
P P1 0.78469(10) 0.78721(10) 0.69759(9) 0.0415(3) Uani d . 1 . .
P P2 0.37606(10) 0.70228(10) 0.56343(8) 0.0370(3) Uani d . 1 . .
O O1 0.5361(2) 0.7484(3) 0.50482(18) 0.0411(7) Uani d D 1 . .
C C1 0.8589(4) 0.8883(4) 0.7753(3) 0.0495(14) Uani d . 1 . .
C C2 0.8104(5) 0.9421(5) 0.8018(4) 0.075(2) Uani d . 1 . .
H H2A 0.7358 0.9277 0.7785 0.09 Uiso calc R 1 . .
C C3 0.8682(6) 1.0174(6) 0.8621(5) 0.099(3) Uani d . 1 . .
H H3A 0.8334 1.0547 0.8797 0.118 Uiso calc R 1 . .
C C4 0.9750(6) 1.0370(5) 0.8957(4) 0.084(2) Uani d . 1 . .
H H4A 1.0161 1.0871 0.938 0.101 Uiso calc R 1 . .
C C5 1.0232(5) 0.9849(5) 0.8687(4) 0.0711(19) Uani d . 1 . .
H H5A 1.0976 1 0.8918 0.085 Uiso calc R 1 . .
C C6 0.9674(4) 0.9118(4) 0.8095(4) 0.0645(17) Uani d . 1 . .
H H6A 1.0026 0.8765 0.7913 0.077 Uiso calc R 1 . .
C C7 0.8016(4) 0.8198(4) 0.6187(3) 0.0462(13) Uani d . 1 . .
C C8 0.8262(6) 0.7500(6) 0.5828(4) 0.0873(15) Uani d . 1 . .
H H8A 0.8389 0.6826 0.6018 0.105 Uiso calc R 1 . .
C C9 0.8329(5) 0.7744(6) 0.5206(4) 0.084(2) Uani d . 1 . .
H H9A 0.8507 0.7242 0.4977 0.101 Uiso calc R 1 . .
C C10 0.8145(5) 0.8694(6) 0.4914(4) 0.080(2) Uani d . 1 . .
H H10A 0.8208 0.8866 0.449 0.096 Uiso calc R 1 . .
C C11 0.7871(6) 0.9387(5) 0.5234(4) 0.0873(15) Uani d . 1 . .
H H11A 0.7712 1.0052 0.5021 0.105 Uiso calc R 1 . .
C C12 0.7820(7) 0.9141(5) 0.5872(5) 0.098(2) Uani d . 1 . .
H H12A 0.7641 0.9649 0.6097 0.117 Uiso calc R 1 . .
C C13 0.8800(4) 0.6808(4) 0.7548(4) 0.0563(16) Uani d . 1 . .
H H13A 0.85 0.6221 0.7166 0.068 Uiso calc R 1 . .
H H13B 0.9529 0.6977 0.7698 0.068 Uiso calc R 1 . .
C C14 0.8976(5) 0.6530(5) 0.8342(4) 0.084(2) Uani d . 1 . .
H H14A 0.9562 0.6022 0.8654 0.126 Uiso calc R 1 . .
H H14B 0.8283 0.6261 0.8194 0.126 Uiso calc R 1 . .
H H14C 0.9198 0.7126 0.87 0.126 Uiso calc R 1 . .
C C15 0.2980(4) 0.7756(3) 0.5873(3) 0.0414(13) Uani d . 1 . .
C C16 0.1881(4) 0.7565(4) 0.5442(3) 0.0572(14) Uani d . 1 . .
H H16A 0.1526 0.705 0.5026 0.069 Uiso calc R 1 . .
C C17 0.1273(5) 0.8118(5) 0.5608(4) 0.0656(17) Uani d . 1 . .
H H17A 0.051 0.7972 0.5318 0.079 Uiso calc R 1 . .
C C18 0.1780(5) 0.8869(5) 0.6187(4) 0.0639(17) Uani d . 1 . .
H H18A 0.1364 0.9264 0.6291 0.077 Uiso calc R 1 . .
C C19 0.2870(5) 0.9059(5) 0.6615(4) 0.0675(18) Uani d . 1 . .
H H19A 0.3217 0.9584 0.7021 0.081 Uiso calc R 1 . .
C C20 0.3483(4) 0.8502(4) 0.6471(3) 0.0524(14) Uani d . 1 . .
H H20A 0.4255 0.8633 0.6785 0.063 Uiso calc R 1 . .
C C21 0.2853(4) 0.7107(4) 0.4475(3) 0.0416(13) Uani d . 1 . .
C C22 0.2670(4) 0.6302(4) 0.3982(3) 0.0497(14) Uani d . 1 . .
H H22A 0.2983 0.567 0.4241 0.06 Uiso calc R 1 . .
C C23 0.2041(4) 0.6398(5) 0.3121(3) 0.0594(16) Uani d . 1 . .
H H23A 0.1927 0.5835 0.2787 0.071 Uiso calc R 1 . .
C C24 0.1579(4) 0.7294(5) 0.2740(3) 0.0630(18) Uani d . 1 . .
H H24A 0.1137 0.7357 0.2141 0.076 Uiso calc R 1 . .
C C25 0.1750(4) 0.8081(5) 0.3209(4) 0.0621(16) Uani d . 1 . .
H H25A 0.1427 0.8707 0.2942 0.075 Uiso calc R 1 . .
C C26 0.2390(4) 0.8001(4) 0.4079(4) 0.0599(16) Uani d . 1 . .
H H26A 0.2509 0.8574 0.4405 0.072 Uiso calc R 1 . .
C C27 0.3571(4) 0.5747(4) 0.5836(3) 0.0466(13) Uani d . 1 . .
H H27A 0.2765 0.5598 0.5468 0.056 Uiso calc R 1 . .
H H27B 0.3913 0.5281 0.5678 0.056 Uiso calc R 1 . .
C C28 0.4074(4) 0.5557(4) 0.6752(3) 0.0624(16) Uani d . 1 . .
H H28A 0.3979 0.485 0.6824 0.094 Uiso calc R 1 . .
H H28B 0.3699 0.5977 0.6901 0.094 Uiso calc R 1 . .
H H28C 0.4868 0.5721 0.7123 0.094 Uiso calc R 1 . .
C C29 0.542(4) 0.6602(15) 0.4672(19) 0.064(3) Uani d PDU 0.55(2) A 1
H H29A 0.4819 0.6128 0.4502 0.077 Uiso calc PR 0.55(2) A 1
H H29B 0.6146 0.6263 0.5077 0.077 Uiso calc PR 0.55(2) A 1
C C30 0.5284(16) 0.6963(11) 0.3911(10) 0.066(3) Uani d PDU 0.55(2) A 1
H H30A 0.4919 0.6449 0.3458 0.079 Uiso calc PR 0.55(2) A 1
H H30B 0.6012 0.7139 0.4062 0.079 Uiso calc PR 0.55(2) A 1
C C31 0.4556(16) 0.7877(16) 0.3635(13) 0.073(5) Uani d PDU 0.55(2) A 1
H H31A 0.4697 0.8363 0.3343 0.088 Uiso calc PR 0.55(2) A 1
H H31B 0.3758 0.7691 0.325 0.088 Uiso calc PR 0.55(2) A 1
C C32 0.488(5) 0.8294(17) 0.4431(19) 0.068(7) Uani d PDU 0.55(2) A 1
H H32A 0.5427 0.8838 0.4634 0.081 Uiso calc PR 0.55(2) A 1
H H32B 0.4218 0.857 0.4344 0.081 Uiso calc PR 0.55(2) A 1
C C29A 0.541(5) 0.6650(18) 0.461(2) 0.056(3) Uani d PDU 0.45(2) A 2
H H29C 0.5087 0.604 0.4656 0.067 Uiso calc PR 0.45(2) A 2
H H29D 0.6191 0.6509 0.4857 0.067 Uiso calc PR 0.45(2) A 2
C C30A 0.474(2) 0.6981(14) 0.3695(13) 0.075(4) Uani d PDU 0.45(2) A 2
H H30C 0.4962 0.6617 0.3397 0.091 Uiso calc PR 0.45(2) A 2
H H30D 0.393 0.6895 0.3382 0.091 Uiso calc PR 0.45(2) A 2
C C31A 0.506(2) 0.8069(16) 0.3820(17) 0.063(4) Uani d PDU 0.45(2) A 2
H H31C 0.4502 0.8462 0.3304 0.076 Uiso calc PR 0.45(2) A 2
H H31D 0.5797 0.8153 0.3959 0.076 Uiso calc PR 0.45(2) A 2
C C32A 0.510(6) 0.839(2) 0.455(3) 0.064(7) Uani d PDU 0.45(2) A 2
H H32C 0.5683 0.8906 0.4901 0.077 Uiso calc PR 0.45(2) A 2
H H32D 0.4375 0.867 0.4346 0.077 Uiso calc PR 0.45(2) A 2

loop_
_atom_site_aniso_label
_atom_site_aniso_U_11
_atom_site_aniso_U_22
_atom_site_aniso_U_33
_atom_site_aniso_U_12
_atom_site_aniso_U_13
_atom_site_aniso_U_23
Mo1 0.0421(2) 0.0281(2) 0.0318(2) 0.00186(18) 0.02382(17) 0.0012(2)
Cl1 0.0978(11) 0.0283(8) 0.0685(10) 0.0094(7) 0.0575(9) 0.0041(7)
Cl2 0.0565(7) 0.0651(8) 0.0343(6) -0.0004(7) 0.0297(6) 0.0013(8)
Cl3 0.0583(8) 0.0320(7) 0.0577(9) 0.0070(6) 0.0372(7) 0.0059(6)
P1 0.0426(8) 0.0390(8) 0.0446(8) -0.0019(5) 0.0281(7) -0.0007(6)
P2 0.0405(7) 0.0363(8) 0.0323(8) 0.0025(5) 0.0220(6) -0.0010(6)
O1 0.0568(19) 0.0352(18) 0.0328(16) 0.0028(17) 0.0288(15) 0.0022(19)
C1 0.057(4) 0.048(4) 0.045(3) -0.008(2) 0.032(3) -0.005(3)
C2 0.076(4) 0.081(5) 0.086(5) -0.033(3) 0.060(4) -0.042(4)
C3 0.109(6) 0.114(6) 0.105(6) -0.055(5) 0.083(5) -0.069(5)
C4 0.088(5) 0.074(5) 0.069(5) -0.040(4) 0.039(4) -0.031(4)
C5 0.055(4) 0.062(5) 0.075(5) -0.018(3) 0.031(4) -0.012(4)
C6 0.060(4) 0.057(4) 0.080(5) -0.013(3) 0.046(4) -0.011(3)
C7 0.049(3) 0.046(4) 0.053(3) -0.004(2) 0.036(3) -0.004(3)
C8 0.154(5) 0.060(3) 0.093(4) 0.013(3) 0.099(4) 0.013(3)
C9 0.100(5) 0.096(6) 0.086(5) 0.038(4) 0.073(4) 0.009(4)
C10 0.114(5) 0.085(6) 0.089(5) 0.006(4) 0.087(5) 0.007(4)
C11 0.154(5) 0.060(3) 0.093(4) 0.013(3) 0.099(4) 0.013(3)
C12 0.204(8) 0.041(4) 0.116(6) 0.005(4) 0.133(6) 0.006(4)
C13 0.048(3) 0.049(4) 0.066(4) 0.003(2) 0.033(3) 0.014(3)
C14 0.074(4) 0.084(5) 0.067(5) 0.013(3) 0.031(4) 0.029(4)
C15 0.046(3) 0.042(4) 0.033(3) 0.007(2) 0.024(3) 0.002(2)
C16 0.051(3) 0.067(4) 0.057(3) 0.003(3) 0.036(3) -0.008(3)
C17 0.058(4) 0.086(5) 0.064(4) 0.018(3) 0.044(4) 0.009(4)
C18 0.072(4) 0.069(5) 0.061(4) 0.028(3) 0.047(4) 0.010(3)
C19 0.079(5) 0.070(5) 0.056(4) 0.011(3) 0.044(4) -0.011(3)
C20 0.051(3) 0.061(4) 0.042(3) 0.004(3) 0.028(3) -0.005(3)
C21 0.040(3) 0.044(3) 0.036(3) 0.002(2) 0.022(3) -0.006(2)
C22 0.054(3) 0.050(4) 0.048(3) 0.005(2) 0.033(3) 0.001(3)
C23 0.060(4) 0.072(5) 0.035(3) 0.003(3) 0.024(3) -0.012(3)
C24 0.056(4) 0.089(5) 0.030(3) 0.013(3) 0.020(3) -0.005(3)
C25 0.067(4) 0.061(4) 0.047(4) 0.022(3) 0.030(3) 0.013(3)
C26 0.076(4) 0.047(4) 0.047(4) 0.014(3) 0.034(3) 0.002(3)
C27 0.051(3) 0.040(3) 0.052(3) -0.004(2) 0.034(3) 0.001(3)
C28 0.077(4) 0.059(4) 0.058(4) -0.004(3) 0.045(3) 0.014(3)
C29 0.089(5) 0.066(4) 0.053(5) -0.004(4) 0.052(5) -0.013(4)
C30 0.084(6) 0.076(5) 0.053(6) -0.004(5) 0.051(6) -0.011(4)
C31 0.086(14) 0.083(10) 0.040(9) -0.014(9) 0.035(11) 0.004(7)
C32 0.094(19) 0.057(6) 0.049(8) 0.010(8) 0.043(12) 0.020(6)
C29A 0.086(5) 0.055(5) 0.052(5) -0.005(4) 0.056(5) -0.012(4)
C30A 0.094(7) 0.077(6) 0.058(6) -0.003(6) 0.049(6) -0.014(5)
C31A 0.076(14) 0.085(10) 0.036(10) -0.011(9) 0.039(12) 0.003(7)
C32A 0.092(19) 0.055(6) 0.047(8) 0.008(8) 0.044(12) 0.020(6)

loop_
_atom_type_symbol
_atom_type_description
_atom_type_scat_dispersion_real
_atom_type_scat_dispersion_imag
_atom_type_scat_source
C C 0.0033 0.0016 'International Tables Vol C Tables 4.2.6.8 and 6.1.1.4'
H H 0 0 'International Tables Vol C Tables 4.2.6.8 and 6.1.1.4'
Cl Cl 0.1484 0.1585 'International Tables Vol C Tables 4.2.6.8 and 6.1.1.4'
Mo Mo -1.6832 0.6857 'International Tables Vol C Tables 4.2.6.8 and 6.1.1.4'
O O 0.0106 0.006 'International Tables Vol C Tables 4.2.6.8 and 6.1.1.4'
P P 0.1023 0.0942 'International Tables Vol C Tables 4.2.6.8 and 6.1.1.4'

loop_
_geom_angle_atom_site_label_1
_geom_angle_atom_site_label_2
_geom_angle_atom_site_label_3
_geom_angle_site_symmetry_1
_geom_angle_site_symmetry_3
_geom_angle
_geom_angle_publ_flag
O1 Mo1 Cl2 . . 179.21(10) ?
O1 Mo1 Cl1 . . 88.22(10) ?
Cl2 Mo1 Cl1 . . 92.44(5) ?
O1 Mo1 Cl3 . . 88.34(10) ?
Cl2 Mo1 Cl3 . . 91.01(5) ?
Cl1 Mo1 Cl3 . . 176.50(6) ?
O1 Mo1 P1 . . 89.05(9) ?
Cl2 Mo1 P1 . . 90.49(5) ?
Cl1 Mo1 P1 . . 91.92(5) ?
Cl3 Mo1 P1 . . 88.66(4) ?
O1 Mo1 P2 . . 89.76(8) ?
Cl2 Mo1 P2 . . 90.67(4) ?
Cl1 Mo1 P2 . . 90.94(5) ?
Cl3 Mo1 P2 . . 88.41(4) ?
P1 Mo1 P2 . . 176.87(5) ?
C7 P1 C1 . . 102.7(2) ?
C7 P1 C13 . . 103.8(3) ?
C1 P1 C13 . . 101.9(3) ?
C7 P1 Mo1 . . 113.20(16) ?
C1 P1 Mo1 . . 119.23(19) ?
C13 P1 Mo1 . . 114.15(18) ?
C27 P2 C21 . . 104.1(2) ?
C27 P2 C15 . . 102.5(2) ?
C21 P2 C15 . . 101.7(2) ?
C27 P2 Mo1 . . 114.84(16) ?
C21 P2 Mo1 . . 111.36(16) ?
C15 P2 Mo1 . . 120.40(17) ?
C29 O1 C32 . . 108.9(15) ?
C29A O1 C32 . . 104.0(14) ?
C29 O1 C32A . . 113.6(15) ?
C29A O1 C32A . . 108.5(16) ?
C29 O1 Mo1 . . 123.2(9) ?
C29A O1 Mo1 . . 128.2(10) ?
C32 O1 Mo1 . . 127.6(11) ?
C32A O1 Mo1 . . 122.9(12) ?
C2 C1 C6 . . 118.3(5) ?
C2 C1 P1 . . 121.5(4) ?
C6 C1 P1 . . 120.2(4) ?
C1 C2 C3 . . 121.1(6) ?
C1 C2 H2A . . 119.5 ?
C3 C2 H2A . . 119.5 ?
C4 C3 C2 . . 119.2(7) ?
C4 C3 H3A . . 120.4 ?
C2 C3 H3A . . 120.4 ?
C5 C4 C3 . . 120.0(6) ?
C5 C4 H4A . . 120 ?
C3 C4 H4A . . 120 ?
C6 C5 C4 . . 121.3(6) ?
C6 C5 H5A . . 119.3 ?
C4 C5 H5A . . 119.3 ?
C5 C6 C1 . . 120.1(6) ?
C5 C6 H6A . . 120 ?
C1 C6 H6A . . 120 ?
C12 C7 C8 . . 115.8(6) ?
C12 C7 P1 . . 121.3(5) ?
C8 C7 P1 . . 122.7(4) ?
C9 C8 C7 . . 122.1(7) ?
C9 C8 H8A . . 118.9 ?
C7 C8 H8A . . 118.9 ?
C10 C9 C8 . . 120.7(7) ?
C10 C9 H9A . . 119.7 ?
C8 C9 H9A . . 119.7 ?
C11 C10 C9 . . 118.7(7) ?
C11 C10 H10A . . 120.7 ?
C9 C10 H10A . . 120.7 ?
C10 C11 C12 . . 120.4(6) ?
C10 C11 H11A . . 119.8 ?
C12 C11 H11A . . 119.8 ?
C7 C12 C11 . . 122.2(7) ?
C7 C12 H12A . . 118.9 ?
C11 C12 H12A . . 118.9 ?
C14 C13 P1 . . 113.7(4) ?
C14 C13 H13A . . 108.8 ?
P1 C13 H13A . . 108.8 ?
C14 C13 H13B . . 108.8 ?
P1 C13 H13B . . 108.8 ?
H13A C13 H13B . . 107.7 ?
C13 C14 H14A . . 109.5 ?
C13 C14 H14B . . 109.5 ?
H14A C14 H14B . . 109.5 ?
C13 C14 H14C . . 109.5 ?
H14A C14 H14C . . 109.5 ?
H14B C14 H14C . . 109.5 ?
C16 C15 C20 . . 119.4(5) ?
C16 C15 P2 . . 119.5(4) ?
C20 C15 P2 . . 121.1(4) ?
C15 C16 C17 . . 120.3(6) ?
C15 C16 H16A . . 119.8 ?
C17 C16 H16A . . 119.8 ?
C18 C17 C16 . . 119.4(6) ?
C18 C17 H17A . . 120.3 ?
C16 C17 H17A . . 120.3 ?
C19 C18 C17 . . 120.3(5) ?
C19 C18 H18A . . 119.8 ?
C17 C18 H18A . . 119.8 ?
C18 C19 C20 . . 120.8(6) ?
C18 C19 H19A . . 119.6 ?
C20 C19 H19A . . 119.6 ?
C19 C20 C15 . . 119.8(5) ?
C19 C20 H20A . . 120.1 ?
C15 C20 H20A . . 120.1 ?
C26 C21 C22 . . 117.8(5) ?
C26 C21 P2 . . 120.3(4) ?
C22 C21 P2 . . 121.8(4) ?
C23 C22 C21 . . 120.8(5) ?
C23 C22 H22A . . 119.6 ?
C21 C22 H22A . . 119.6 ?
C24 C23 C22 . . 120.4(6) ?
C24 C23 H23A . . 119.8 ?
C22 C23 H23A . . 119.8 ?
C25 C24 C23 . . 119.6(6) ?
C25 C24 H24A . . 120.2 ?
C23 C24 H24A . . 120.2 ?
C24 C25 C26 . . 120.9(6) ?
C24 C25 H25A . . 119.6 ?
C26 C25 H25A . . 119.6 ?
C21 C26 C25 . . 120.6(6) ?
C21 C26 H26A . . 119.7 ?
C25 C26 H26A . . 119.7 ?
C28 C27 P2 . . 113.6(4) ?
C28 C27 H27A . . 108.8 ?
P2 C27 H27A . . 108.8 ?
C28 C27 H27B . . 108.8 ?
P2 C27 H27B . . 108.8 ?
H27A C27 H27B . . 107.7 ?
C27 C28 H28A . . 109.5 ?
C27 C28 H28B . . 109.5 ?
H28A C28 H28B . . 109.5 ?
C27 C28 H28C . . 109.5 ?
H28A C28 H28C . . 109.5 ?
H28B C28 H28C . . 109.5 ?
O1 C29 C30 . . 105.5(14) ?
O1 C29 H29A . . 110.6 ?
C30 C29 H29A . . 110.6 ?
O1 C29 H29B . . 110.6 ?
C30 C29 H29B . . 110.6 ?
H29A C29 H29B . . 108.8 ?
C29 C30 C31 . . 103.3(18) ?
C29 C30 H30A . . 111.1 ?
C31 C30 H30A . . 111.1 ?
C29 C30 H30B . . 111.1 ?
C31 C30 H30B . . 111.1 ?
H30A C30 H30B . . 109.1 ?
C32 C31 C30 . . 104.0(19) ?
C32 C31 H31A . . 111 ?
C30 C31 H31A . . 111 ?
C32 C31 H31B . . 111 ?
C30 C31 H31B . . 111 ?
H31A C31 H31B . . 109 ?
O1 C32 C31 . . 107.4(17) ?
O1 C32 H32A . . 110.2 ?
C31 C32 H32A . . 110.2 ?
O1 C32 H32B . . 110.2 ?
C31 C32 H32B . . 110.2 ?
H32A C32 H32B . . 108.5 ?
O1 C29A C30A . . 105.3(18) ?
O1 C29A H29C . . 110.7 ?
C30A C29A H29C . . 110.7 ?
O1 C29A H29D . . 110.7 ?
C30A C29A H29D . . 110.7 ?
H29C C29A H29D . . 108.8 ?
C31A C30A C29A . . 100(2) ?
C31A C30A H30C . . 111.8 ?
C29A C30A H30C . . 111.8 ?
C31A C30A H30D . . 111.8 ?
C29A C30A H30D . . 111.8 ?
H30C C30A H30D . . 109.5 ?
C30A C31A C32A . . 104(2) ?
C30A C31A H31C . . 110.9 ?
C32A C31A H31C . . 110.9 ?
C30A C31A H31D . . 110.9 ?
C32A C31A H31D . . 110.9 ?
H31C C31A H31D . . 108.9 ?
O1 C32A C31A . . 105(2) ?
O1 C32A H32C . . 110.7 ?
C31A C32A H32C . . 110.7 ?
O1 C32A H32D . . 110.7 ?
C31A C32A H32D . . 110.7 ?
H32C C32A H32D . . 108.8 ?

loop_
_geom_bond_atom_site_label_1
_geom_bond_atom_site_label_2
_geom_bond_site_symmetry_2
_geom_bond_distance
_geom_bond_publ_flag
Mo1 O1 . 2.206(3) y
Mo1 Cl1 . 2.3871(13) y
Mo1 Cl2 . 2.3822(13) y
Mo1 Cl3 . 2.4126(13) y
Mo1 P1 . 2.5964(14) y
Mo1 P2 . 2.5974(13) y
P1 C7 . 1.824(6) ?
P1 C1 . 1.830(5) ?
P1 C13 . 1.840(5) ?
P2 C27 . 1.818(5) ?
P2 C21 . 1.830(5) ?
P2 C15 . 1.838(5) ?
O1 C29 . 1.434(15) ?
O1 C29A . 1.453(16) ?
O1 C32 . 1.455(15) ?
O1 C32A . 1.459(17) ?
C1 C2 . 1.366(7) ?
C1 C6 . 1.389(7) ?
C2 C3 . 1.390(8) ?
C2 H2A . 0.95 ?
C3 C4 . 1.358(9) ?
C3 H3A . 0.95 ?
C4 C5 . 1.359(9) ?
C4 H4A . 0.95 ?
C5 C6 . 1.355(8) ?
C5 H5A . 0.95 ?
C6 H6A . 0.95 ?
C7 C12 . 1.358(8) ?
C7 C8 . 1.373(8) ?
C8 C9 . 1.364(9) ?
C8 H8A . 0.95 ?
C9 C10 . 1.352(9) ?
C9 H9A . 0.95 ?
C10 C11 . 1.341(8) ?
C10 H10A . 0.95 ?
C11 C12 . 1.381(9) ?
C11 H11A . 0.95 ?
C12 H12A . 0.95 ?
C13 C14 . 1.498(8) ?
C13 H13A . 0.99 ?
C13 H13B . 0.99 ?
C14 H14A . 0.98 ?
C14 H14B . 0.98 ?
C14 H14C . 0.98 ?
C15 C16 . 1.359(7) ?
C15 C20 . 1.371(7) ?
C16 C17 . 1.391(7) ?
C16 H16A . 0.95 ?
C17 C18 . 1.356(8) ?
C17 H17A . 0.95 ?
C18 C19 . 1.348(7) ?
C18 H18A . 0.95 ?
C19 C20 . 1.371(7) ?
C19 H19A . 0.95 ?
C20 H20A . 0.95 ?
C21 C26 . 1.364(7) ?
C21 C22 . 1.370(7) ?
C22 C23 . 1.368(7) ?
C22 H22A . 0.95 ?
C23 C24 . 1.358(8) ?
C23 H23A . 0.95 ?
C24 C25 . 1.326(7) ?
C24 H24A . 0.95 ?
C25 C26 . 1.380(7) ?
C25 H25A . 0.95 ?
C26 H26A . 0.95 ?
C27 C28 . 1.514(7) ?
C27 H27A . 0.99 ?
C27 H27B . 0.99 ?
C28 H28A . 0.98 ?
C28 H28B . 0.98 ?
C28 H28C . 0.98 ?
C29 C30 . 1.499(17) ?
C29 H29A . 0.99 ?
C29 H29B . 0.99 ?
C30 C31 . 1.510(16) ?
C30 H30A . 0.99 ?
C30 H30B . 0.99 ?
C31 C32 . 1.464(16) ?
C31 H31A . 0.99 ?
C31 H31B . 0.99 ?
C32 H32A . 0.99 ?
C32 H32B . 0.99 ?
C29A C30A . 1.514(18) ?
C29A H29C . 0.99 ?
C29A H29D . 0.99 ?
C30A C31A . 1.506(17) ?
C30A H30C . 0.99 ?
C30A H30D . 0.99 ?
C31A C32A . 1.509(18) ?
C31A H31C . 0.99 ?
C31A H31D . 0.99 ?
C32A H32C . 0.99 ?
C32A H32D . 0.99 ?

loop_
_geom_torsion_atom_site_label_1
_geom_torsion_atom_site_label_2
_geom_torsion_atom_site_label_3
_geom_torsion_atom_site_label_4
_geom_torsion_site_symmetry_1
_geom_torsion_site_symmetry_2
_geom_torsion_site_symmetry_3
_geom_torsion_site_symmetry_4
_geom_torsion
_geom_torsion_publ_flag
O1 Mo1 P1 C7 . . . . 11.0(2) ?
Cl2 Mo1 P1 C7 . . . . -169.7(2) ?
Cl1 Mo1 P1 C7 . . . . -77.2(2) ?
Cl3 Mo1 P1 C7 . . . . 99.3(2) ?
O1 Mo1 P1 C1 . . . . 131.9(2) ?
Cl2 Mo1 P1 C1 . . . . -48.8(2) ?
Cl1 Mo1 P1 C1 . . . . 43.7(2) ?
Cl3 Mo1 P1 C1 . . . . -139.8(2) ?
O1 Mo1 P1 C13 . . . . -107.4(2) ?
Cl2 Mo1 P1 C13 . . . . 71.9(2) ?
Cl1 Mo1 P1 C13 . . . . 164.4(2) ?
Cl3 Mo1 P1 C13 . . . . -19.1(2) ?
O1 Mo1 P2 C27 . . . . 108.1(2) ?
Cl2 Mo1 P2 C27 . . . . -71.3(2) ?
Cl1 Mo1 P2 C27 . . . . -163.7(2) ?
Cl3 Mo1 P2 C27 . . . . 19.7(2) ?
O1 Mo1 P2 C21 . . . . -9.9(2) ?
Cl2 Mo1 P2 C21 . . . . 170.76(18) ?
Cl1 Mo1 P2 C21 . . . . 78.31(18) ?
Cl3 Mo1 P2 C21 . . . . -98.26(18) ?
O1 Mo1 P2 C15 . . . . -128.8(2) ?
Cl2 Mo1 P2 C15 . . . . 51.90(18) ?
Cl1 Mo1 P2 C15 . . . . -40.55(18) ?
Cl3 Mo1 P2 C15 . . . . 142.89(18) ?
Cl1 Mo1 O1 C29 . . . . -180(2) ?
Cl3 Mo1 O1 C29 . . . . 0(2) ?
P1 Mo1 O1 C29 . . . . 89(2) ?
P2 Mo1 O1 C29 . . . . -89(2) ?
Cl1 Mo1 O1 C29A . . . . 179(3) ?
Cl3 Mo1 O1 C29A . . . . -2(3) ?
P1 Mo1 O1 C29A . . . . 87(3) ?
P2 Mo1 O1 C29A . . . . -90(3) ?
Cl1 Mo1 O1 C32 . . . . -6(3) ?
Cl3 Mo1 O1 C32 . . . . 173(3) ?
P1 Mo1 O1 C32 . . . . -98(3) ?
P2 Mo1 O1 C32 . . . . 85(3) ?
Cl1 Mo1 O1 C32A . . . . 7(4) ?
Cl3 Mo1 O1 C32A . . . . -173(4) ?
P1 Mo1 O1 C32A . . . . -85(4) ?
P2 Mo1 O1 C32A . . . . 98(4) ?
C7 P1 C1 C2 . . . . 128.5(5) ?
C13 P1 C1 C2 . . . . -124.3(5) ?
Mo1 P1 C1 C2 . . . . 2.4(6) ?
C7 P1 C1 C6 . . . . -52.0(5) ?
C13 P1 C1 C6 . . . . 55.3(5) ?
Mo1 P1 C1 C6 . . . . -178.0(4) ?
C6 C1 C2 C3 . . . . -0.9(10) ?
P1 C1 C2 C3 . . . . 178.7(6) ?
C1 C2 C3 C4 . . . . -0.6(12) ?
C2 C3 C4 C5 . . . . 1.6(12) ?
C3 C4 C5 C6 . . . . -1.2(11) ?
C4 C5 C6 C1 . . . . -0.3(10) ?
C2 C1 C6 C5 . . . . 1.3(9) ?
P1 C1 C6 C5 . . . . -178.2(5) ?
C1 P1 C7 C12 . . . . -47.7(6) ?
C13 P1 C7 C12 . . . . -153.6(5) ?
Mo1 P1 C7 C12 . . . . 82.1(5) ?
C1 P1 C7 C8 . . . . 137.5(5) ?
C13 P1 C7 C8 . . . . 31.6(6) ?
Mo1 P1 C7 C8 . . . . -92.7(5) ?
C12 C7 C8 C9 . . . . 1.4(10) ?
P1 C7 C8 C9 . . . . 176.5(5) ?
C7 C8 C9 C10 . . . . -0.5(12) ?
C8 C9 C10 C11 . . . . -1.4(11) ?
C9 C10 C11 C12 . . . . 2.3(11) ?
C8 C7 C12 C11 . . . . -0.5(11) ?
P1 C7 C12 C11 . . . . -175.6(6) ?
C10 C11 C12 C7 . . . . -1.4(12) ?
C7 P1 C13 C14 . . . . 168.8(4) ?
C1 P1 C13 C14 . . . . 62.4(5) ?
Mo1 P1 C13 C14 . . . . -67.6(5) ?
C27 P2 C15 C16 . . . . -58.1(5) ?
C21 P2 C15 C16 . . . . 49.4(5) ?
Mo1 P2 C15 C16 . . . . 173.0(4) ?
C27 P2 C15 C20 . . . . 122.9(4) ?
C21 P2 C15 C20 . . . . -129.7(4) ?
Mo1 P2 C15 C20 . . . . -6.1(5) ?
C20 C15 C16 C17 . . . . -0.2(8) ?
P2 C15 C16 C17 . . . . -179.3(4) ?
C15 C16 C17 C18 . . . . 1.8(9) ?
C16 C17 C18 C19 . . . . -1.9(9) ?
C17 C18 C19 C20 . . . . 0.3(9) ?
C18 C19 C20 C15 . . . . 1.3(9) ?
C16 C15 C20 C19 . . . . -1.3(8) ?
P2 C15 C20 C19 . . . . 177.8(4) ?
C27 P2 C21 C26 . . . . 150.8(5) ?
C15 P2 C21 C26 . . . . 44.6(5) ?
Mo1 P2 C21 C26 . . . . -84.9(5) ?
C27 P2 C21 C22 . . . . -33.3(5) ?
C15 P2 C21 C22 . . . . -139.5(4) ?
Mo1 P2 C21 C22 . . . . 91.0(4) ?
C26 C21 C22 C23 . . . . -0.1(8) ?
P2 C21 C22 C23 . . . . -176.1(4) ?
C21 C22 C23 C24 . . . . -0.6(9) ?
C22 C23 C24 C25 . . . . 0.7(9) ?
C23 C24 C25 C26 . . . . -0.1(9) ?
C22 C21 C26 C25 . . . . 0.7(8) ?
P2 C21 C26 C25 . . . . 176.7(4) ?
C24 C25 C26 C21 . . . . -0.6(9) ?
C21 P2 C27 C28 . . . . -169.0(4) ?
C15 P2 C27 C28 . . . . -63.3(4) ?
Mo1 P2 C27 C28 . . . . 69.0(4) ?
C32 O1 C29 C30 . . . . 17(4) ?
C32A O1 C29 C30 . . . . 5(5) ?
Mo1 O1 C29 C30 . . . . -168.8(15) ?
O1 C29 C30 C31 . . . . -30(4) ?
C29 C30 C31 C32 . . . . 33(4) ?
C29 O1 C32 C31 . . . . 4(5) ?
C29A O1 C32 C31 . . . . 6(5) ?
C32A O1 C32 C31 . . . . 120(18) ?
Mo1 O1 C32 C31 . . . . -170.0(17) ?
C30 C31 C32 O1 . . . . -23(4) ?
C32 O1 C29A C30A . . . . -11(4) ?
C32A O1 C29A C30A . . . . -22(5) ?
Mo1 O1 C29A C30A . . . . 165.2(15) ?
O1 C29A C30A C31A . . . . 38(4) ?
C29A C30A C31A C32A . . . . -39(4) ?
C29 O1 C32A C31A . . . . -4(6) ?
C29A O1 C32A C31A . . . . -3(6) ?
C32 O1 C32A C31A . . . . -73(13) ?
Mo1 O1 C32A C31A . . . . 170(2) ?
C30A C31A C32A O1 . . . . 27(5) ?
